data_8000401
loop_
_publ_author_name
'Takahashi, Yukihiro'
'Takehisa, Mika'
'Tanaka, Eri'
'Harada, Jun'
'Kumai, Reiji'
'Inabe, Tamotsu'

_publ_section_title
;
 Incorporating Spacer Molecules into the Tetrathiafulvalene-p-Chloranil
 Charge-Transfer Framework: Modulating the Neutral-Ionic Phase Transition.
;
_journal_name_full 'The journal of physical chemistry letters'
_journal_page_first 1336
_journal_paper_doi 10.1021/acs.jpclett.9b03847
_journal_year 2020
_chemical_formula_moiety 'C6 H4 S4, 2(C6 Cl4 O2), C20 H12'
_chemical_formula_sum 'C38 H16 Cl8 O4 S4'
_chemical_formula_weight 948.35
_space_group_crystal_system triclinic
_space_group_IT_number 2
_space_group_name_Hall '-P 1'
_space_group_name_H-M_alt 'P -1'
_atom_sites_solution_hydrogens geom
_atom_sites_solution_primary dual
_audit_creation_date 2017-03-02
_audit_creation_method
;
Olex2 1.2
(compiled 2017.02.23 svn.r3390 for OlexSys, GUI svn.r5320)
;
_cell_angle_alpha 98.1455(10)
_cell_angle_beta 93.3158(9)
_cell_angle_gamma 92.2872(10)
_cell_formula_units_Z 1
_cell_length_a 7.6555(5)
_cell_length_b 7.6969(5)
_cell_length_c 15.9629(10)
_cell_measurement_reflns_used 9994
_cell_measurement_temperature 300
_cell_measurement_theta_max 29.98
_cell_measurement_theta_min 2.58
_cell_volume 928.44(10)
_computing_cell_refinement 'SAINT v8.34A (Bruker, 2013)'
_computing_data_collection 'Bruker APEX2 2014.1-1 (Bruker, 2014)'
_computing_data_reduction 'SAINT v8.34A (Bruker, 2013)'
_computing_molecular_graphics 'Olex2 (Dolomanov et al., 2009)'
_computing_publication_material 'Olex2 (Dolomanov et al., 2009)'
_computing_structure_refinement 'ShelXL (Sheldrick, 2015)'
_computing_structure_solution 'ShelXT (Sheldrick, 2015)'
_diffrn_ambient_temperature 300
_diffrn_detector_area_resol_mean 8.3333
_diffrn_measured_fraction_theta_full 1.000
_diffrn_measured_fraction_theta_max 0.996
_diffrn_measurement_device_type 'Bruker APEX-II CCD'
_diffrn_measurement_method '\f and \w scans'
_diffrn_radiation_type MoK\a
_diffrn_radiation_wavelength 0.71073
_diffrn_reflns_av_R_equivalents 0.0155
_diffrn_reflns_av_unetI/netI 0.0127
_diffrn_reflns_Laue_measured_fraction_full 1.000
_diffrn_reflns_Laue_measured_fraction_max 0.996
_diffrn_reflns_limit_h_max 10
_diffrn_reflns_limit_h_min -10
_diffrn_reflns_limit_k_max 10
_diffrn_reflns_limit_k_min -10
_diffrn_reflns_limit_l_max 22
_diffrn_reflns_limit_l_min -22
_diffrn_reflns_number 20944
_diffrn_reflns_point_group_measured_fraction_full 1.000
_diffrn_reflns_point_group_measured_fraction_max 0.996
_diffrn_reflns_theta_full 25.242
_diffrn_reflns_theta_max 30.032
_diffrn_reflns_theta_min 2.583
_diffrn_source 'rotating-anode X-ray tube'
_diffrn_standards_number 0
_exptl_absorpt_coefficient_mu 0.876
_exptl_absorpt_correction_T_max 0.9420
_exptl_absorpt_correction_T_min 0.8972
_exptl_absorpt_correction_type multi-scan
_exptl_absorpt_process_details
'SADABS-2014/4 (Bruker,2014/4) was used for absorption correction. wR2(int) was 0.0616 before and 0.0302 after correction. The Ratio of minimum to maximum transmission is 0.9524. The \l/2 correction factor is Not present.'
_exptl_crystal_colour green
_exptl_crystal_colour_primary green
_exptl_crystal_density_diffrn 1.696
_exptl_crystal_description plate
_exptl_crystal_F_000 476
_exptl_crystal_size_max 0.15
_exptl_crystal_size_mid 0.07
_exptl_crystal_size_min 0.03
_refine_diff_density_max 0.409
_refine_diff_density_min -0.266
_refine_diff_density_rms 0.046
_refine_ls_extinction_method none
_refine_ls_goodness_of_fit_ref 1.032
_refine_ls_hydrogen_treatment constr
_refine_ls_matrix_type full
_refine_ls_number_parameters 244
_refine_ls_number_reflns 5403
_refine_ls_number_restraints 0
_refine_ls_restrained_S_all 1.032
_refine_ls_R_factor_all 0.0359
_refine_ls_R_factor_gt 0.0298
_refine_ls_shift/su_max 0.001
_refine_ls_shift/su_mean 0.000
_refine_ls_structure_factor_coef Fsqd
_refine_ls_weighting_details 'w=1/[\s^2^(Fo^2^)+(0.0430P)^2^+0.2393P] where P=(Fo^2^+2Fc^2^)/3'
_refine_ls_weighting_scheme calc
_refine_ls_wR_factor_gt 0.0807
_refine_ls_wR_factor_ref 0.0859
_reflns_Friedel_coverage 0.000
_reflns_number_gt 4653
_reflns_number_total 5403
_reflns_threshold_expression 'I > 2\s(I)'
_cod_data_source_file jz9b03847_si_002.cif
_cod_data_source_block (TTF)(perylene)(CA)2_300K
_cod_database_code 8000401
_shelxl_version_number 2014/6
_shelx_space_group_comment
;
The symmetry employed for this shelxl refinement is uniquely defined
by the following loop, which should always be used as a source of
symmetry information in preference to the above space-group names.
They are only intended as comments.
;
_shelx_estimated_absorpt_t_max 0.974
_shelx_estimated_absorpt_t_min 0.880
_olex2_refinement_description
;
1. Fixed Uiso
 At 1.2 times of:
  All C(H) groups
2.a Aromatic/amide H refined with riding coordinates:
 C2(H2), C3(H3), C10(H10), C11(H11), C12(H12), C13(H13), C14(H14), C15(H15)
;
_olex2_submission_special_instructions 'No special instructions were received'

loop_
_space_group_symop_operation_xyz
'x, y, z'
'-x, -y, -z'

loop_
_atom_site_label
_atom_site_type_symbol
_atom_site_fract_x
_atom_site_fract_y
_atom_site_fract_z
_atom_site_U_iso_or_equiv
_atom_site_adp_type
_atom_site_occupancy
_atom_site_site_symmetry_order
_atom_site_calc_flag
_atom_site_refinement_flags_posn
C1 C -0.06169(16) 0.47544(19) 0.02489(8) 0.0407(3) Uani 1 1 d .
C2 C -0.34152(19) 0.3580(2) 0.08190(11) 0.0531(4) Uani 1 1 d .
H2 H -0.4528 0.3088 0.0867 0.064 Uiso 1 1 calc R
C3 C -0.2377(2) 0.4165(2) 0.14973(10) 0.0547(4) Uani 1 1 d .
H3 H -0.2738 0.4097 0.2039 0.066 Uiso 1 1 calc R
S1 S -0.26379(4) 0.37594(6) -0.01616(2) 0.05019(10) Uani 1 1 d .
S2 S -0.03322(5) 0.50618(6) 0.13537(2) 0.04933(10) Uani 1 1 d .
O1 O 0.28622(15) 0.14467(19) 0.08825(8) 0.0657(3) Uani 1 1 d .
C4 C 0.15687(17) 0.07625(19) 0.04765(9) 0.0445(3) Uani 1 1 d .
C5 C 0.00473(18) 0.01340(19) 0.09036(9) 0.0434(3) Uani 1 1 d .
C6 C -0.14195(17) -0.05544(19) 0.04584(9) 0.0430(3) Uani 1 1 d .
Cl1 Cl 0.02638(6) 0.04213(7) 0.19794(3) 0.06466(12) Uani 1 1 d .
Cl2 Cl -0.32180(5) -0.12332(6) 0.09247(3) 0.06310(12) Uani 1 1 d .
O2 O 0.03742(17) 0.61305(15) 0.66525(6) 0.0551(3) Uani 1 1 d .
C7 C 0.02016(17) 0.56161(16) 0.59026(8) 0.0368(3) Uani 1 1 d .
C8 C 0.07357(16) 0.38478(16) 0.55374(8) 0.0352(2) Uani 1 1 d .
C9 C 0.05535(16) 0.32876(15) 0.47069(8) 0.0350(2) Uani 1 1 d .
Cl3 Cl 0.15923(5) 0.26320(5) 0.62569(3) 0.05282(10) Uani 1 1 d .
Cl4 Cl 0.11557(5) 0.12794(4) 0.42615(3) 0.05101(10) Uani 1 1 d .
C10 C 0.49752(19) 0.21165(19) 0.28920(9) 0.0422(3) Uani 1 1 d .
H10 H 0.4776 0.1710 0.2316 0.051 Uiso 1 1 calc R
C11 C 0.5775(2) 0.10917(19) 0.34089(9) 0.0464(3) Uani 1 1 d .
H11 H 0.6134 -0.0007 0.3182 0.056 Uiso 1 1 calc R
C12 C 0.60653(19) 0.16686(17) 0.42777(9) 0.0415(3) Uani 1 1 d .
H12 H 0.6618 0.0944 0.4619 0.050 Uiso 1 1 calc R
C13 C 0.34357(19) 0.71147(18) 0.38857(9) 0.0412(3) Uani 1 1 d .
H13 H 0.3096 0.8232 0.4095 0.049 Uiso 1 1 calc R
C14 C 0.3175(2) 0.6523(2) 0.30179(9) 0.0475(3) Uani 1 1 d .
H14 H 0.2675 0.7247 0.2660 0.057 Uiso 1 1 calc R
C15 C 0.36490(19) 0.4893(2) 0.26929(8) 0.0428(3) Uani 1 1 d .
H15 H 0.3447 0.4499 0.2116 0.051 Uiso 1 1 calc R
C16 C 0.44449(16) 0.37956(17) 0.32255(8) 0.0348(2) Uani 1 1 d .
C17 C 0.55515(15) 0.32913(15) 0.46440(7) 0.0309(2) Uani 1 1 d .
C18 C 0.41815(15) 0.60958(15) 0.44435(7) 0.0306(2) Uani 1 1 d .
C19 C 0.47291(14) 0.43972(14) 0.41091(7) 0.0295(2) Uani 1 1 d .

loop_
_atom_site_aniso_label
_atom_site_aniso_U_11
_atom_site_aniso_U_22
_atom_site_aniso_U_33
_atom_site_aniso_U_23
_atom_site_aniso_U_13
_atom_site_aniso_U_12
C1 0.0292(5) 0.0534(7) 0.0373(6) 0.0038(5) -0.0033(5) -0.0066(5)
C2 0.0357(7) 0.0685(10) 0.0557(9) 0.0133(7) 0.0059(6) -0.0111(6)
C3 0.0440(7) 0.0753(11) 0.0464(8) 0.0148(7) 0.0084(6) -0.0075(7)
S1 0.03222(16) 0.0716(3) 0.04344(19) 0.00464(17) -0.00479(13) -0.01403(15)
S2 0.03935(17) 0.0702(2) 0.03596(17) 0.00487(16) -0.00358(13) -0.00926(16)
O1 0.0447(6) 0.0878(9) 0.0554(7) -0.0089(6) -0.0112(5) -0.0205(6)
C4 0.0347(6) 0.0491(7) 0.0441(7) -0.0082(6) -0.0031(5) -0.0038(5)
C5 0.0415(7) 0.0477(7) 0.0364(6) -0.0069(5) -0.0011(5) -0.0018(5)
C6 0.0350(6) 0.0459(7) 0.0446(7) -0.0052(6) 0.0035(5) -0.0025(5)
Cl1 0.0724(3) 0.0791(3) 0.03699(19) -0.00484(18) -0.00279(17) -0.0075(2)
Cl2 0.0466(2) 0.0751(3) 0.0649(3) 0.0008(2) 0.01432(18) -0.01216(18)
O2 0.0801(8) 0.0502(6) 0.0330(5) -0.0015(4) 0.0013(5) 0.0075(5)
C7 0.0425(6) 0.0335(6) 0.0339(6) 0.0026(5) 0.0047(5) 0.0012(5)
C8 0.0371(6) 0.0318(5) 0.0375(6) 0.0075(5) 0.0020(5) 0.0030(4)
C9 0.0373(6) 0.0269(5) 0.0406(6) 0.0023(4) 0.0067(5) 0.0030(4)
Cl3 0.0611(2) 0.04676(19) 0.0527(2) 0.01729(15) -0.00759(16) 0.00841(16)
Cl4 0.0633(2) 0.03239(15) 0.0566(2) -0.00155(13) 0.01120(17) 0.01084(14)
C10 0.0473(7) 0.0442(7) 0.0327(6) -0.0027(5) 0.0016(5) 0.0026(6)
C11 0.0575(8) 0.0371(6) 0.0426(7) -0.0036(5) 0.0026(6) 0.0108(6)
C12 0.0498(7) 0.0355(6) 0.0393(7) 0.0040(5) 0.0004(5) 0.0119(5)
C13 0.0473(7) 0.0392(6) 0.0381(7) 0.0078(5) -0.0021(5) 0.0114(5)
C14 0.0541(8) 0.0539(8) 0.0367(7) 0.0145(6) -0.0058(6) 0.0133(6)
C15 0.0448(7) 0.0540(8) 0.0294(6) 0.0065(5) -0.0031(5) 0.0067(6)
C16 0.0330(5) 0.0404(6) 0.0301(6) 0.0035(5) 0.0002(4) 0.0011(5)
C17 0.0306(5) 0.0307(5) 0.0315(5) 0.0049(4) 0.0013(4) 0.0030(4)
C18 0.0293(5) 0.0316(5) 0.0313(5) 0.0057(4) 0.0008(4) 0.0029(4)
C19 0.0276(5) 0.0314(5) 0.0296(5) 0.0047(4) 0.0011(4) 0.0011(4)

loop_
_atom_type_symbol
_atom_type_description
_atom_type_scat_dispersion_real
_atom_type_scat_dispersion_imag
_atom_type_scat_source
C C 0.0033 0.0016 'International Tables Vol C Tables 4.2.6.8 and 6.1.1.4'
H H 0.0000 0.0000 'International Tables Vol C Tables 4.2.6.8 and 6.1.1.4'
O O 0.0106 0.0060 'International Tables Vol C Tables 4.2.6.8 and 6.1.1.4'
S S 0.1246 0.1234 'International Tables Vol C Tables 4.2.6.8 and 6.1.1.4'
Cl Cl 0.1484 0.1585 'International Tables Vol C Tables 4.2.6.8 and 6.1.1.4'

loop_
_geom_angle_atom_site_label_1
_geom_angle_atom_site_label_2
_geom_angle_atom_site_label_3
_geom_angle
_geom_angle_site_symmetry_1
_geom_angle_site_symmetry_3
C1 C1 S1 122.52(14) 2_565 .
C1 C1 S2 122.81(13) 2_565 .
S2 C1 S1 114.67(7) . .
C3 C2 H2 121.1 . .
C3 C2 S1 117.75(11) . .
S1 C2 H2 121.1 . .
C2 C3 H3 120.9 . .
C2 C3 S2 118.26(12) . .
S2 C3 H3 120.9 . .
C2 S1 C1 94.72(7) . .
C3 S2 C1 94.61(7) . .
O1 C4 C5 121.03(14) . .
O1 C4 C6 121.76(14) . 2
C6 C4 C5 117.20(11) 2 .
C4 C5 Cl1 115.67(10) . .
C6 C5 C4 121.28(13) . .
C6 C5 Cl1 123.01(12) . .
C4 C6 Cl2 115.70(10) 2 .
C5 C6 C4 121.50(13) . 2
C5 C6 Cl2 122.80(12) . .
O2 C7 C8 121.78(12) . .
O2 C7 C9 121.89(12) . 2_566
C9 C7 C8 116.33(11) 2_566 .
C7 C8 Cl3 114.87(9) . .
C9 C8 C7 121.62(11) . .
C9 C8 Cl3 123.51(10) . .
C7 C9 Cl4 114.76(9) 2_566 .
C8 C9 C7 122.05(11) . 2_566
C8 C9 Cl4 123.19(10) . .
C11 C10 H10 119.9 . .
C11 C10 C16 120.24(12) . .
C16 C10 H10 119.9 . .
C10 C11 H11 119.6 . .
C10 C11 C12 120.75(12) . .
C12 C11 H11 119.6 . .
C11 C12 H12 119.2 . .
C17 C12 C11 121.70(12) . .
C17 C12 H12 119.2 . .
C14 C13 H13 118.9 . .
C18 C13 H13 118.9 . .
C18 C13 C14 122.15(13) . .
C13 C14 H14 119.8 . .
C15 C14 C13 120.32(12) . .
C15 C14 H14 119.8 . .
C14 C15 H15 119.8 . .
C14 C15 C16 120.43(12) . .
C16 C15 H15 119.8 . .
C10 C16 C15 120.90(12) . .
C10 C16 C19 119.58(11) . .
C15 C16 C19 119.53(11) . .
C12 C17 C18 122.40(11) . 2_666
C12 C17 C19 118.37(11) . .
C19 C17 C18 119.23(10) . 2_666
C13 C18 C17 122.32(11) . 2_666
C13 C18 C19 118.24(11) . .
C19 C18 C17 119.43(10) . 2_666
C16 C19 C17 119.36(10) . .
C16 C19 C18 119.30(10) . .
C17 C19 C18 121.34(10) . .

loop_
_geom_bond_atom_site_label_1
_geom_bond_atom_site_label_2
_geom_bond_distance
_geom_bond_site_symmetry_2
C1 C1 1.345(3) 2_565
C1 S1 1.7481(13) .
C1 S2 1.7455(14) .
C2 H2 0.9300 .
C2 C3 1.319(2) .
C2 S1 1.7280(17) .
C3 H3 0.9300 .
C3 S2 1.7261(15) .
O1 C4 1.2104(16) .
C4 C5 1.482(2) .
C4 C6 1.475(2) 2
C5 C6 1.3417(18) .
C5 Cl1 1.6976(14) .
C6 C4 1.476(2) 2
C6 Cl2 1.7013(14) .
O2 C7 1.2044(16) .
C7 C8 1.4855(17) .
C7 C9 1.4830(18) 2_566
C8 C9 1.3321(18) .
C8 Cl3 1.7004(12) .
C9 C7 1.4830(18) 2_566
C9 Cl4 1.7002(12) .
C10 H10 0.9300 .
C10 C11 1.357(2) .
C10 C16 1.4108(18) .
C11 H11 0.9300 .
C11 C12 1.3971(19) .
C12 H12 0.9300 .
C12 C17 1.3840(17) .
C13 H13 0.9300 .
C13 C14 1.3959(19) .
C13 C18 1.3815(17) .
C14 H14 0.9300 .
C14 C15 1.359(2) .
C15 H15 0.9300 .
C15 C16 1.4114(18) .
C16 C19 1.4222(16) .
C17 C18 1.4661(16) 2_666
C17 C19 1.4271(16) .
C18 C17 1.4661(16) 2_666
C18 C19 1.4289(16) .

loop_
_geom_torsion_atom_site_label_1
_geom_torsion_atom_site_label_2
_geom_torsion_atom_site_label_3
_geom_torsion_atom_site_label_4
_geom_torsion
_geom_torsion_site_symmetry_1
_geom_torsion_site_symmetry_4
C1 C1 S1 C2 -179.37(19) 2_565 .
C1 C1 S2 C3 179.38(19) 2_565 .
C2 C3 S2 C1 0.29(17) . .
C3 C2 S1 C1 -0.33(17) . .
S1 C1 S2 C3 -0.50(11) . .
S1 C2 C3 S2 0.0(2) . .
S2 C1 S1 C2 0.51(11) . .
O1 C4 C5 C6 177.01(16) . .
O1 C4 C5 Cl1 -0.6(2) . .
C4 C5 C6 C4 1.7(3) . 2
C4 C5 C6 Cl2 -178.06(11) . .
C6 C4 C5 C6 -1.6(2) 2 .
C6 C4 C5 Cl1 -179.27(11) 2 .
Cl1 C5 C6 C4 179.16(11) . 2
Cl1 C5 C6 Cl2 -0.6(2) . .
O2 C7 C8 C9 -179.55(13) . .
O2 C7 C8 Cl3 0.13(18) . .
C7 C8 C9 C7 -0.4(2) . 2_566
C7 C8 C9 Cl4 179.70(10) . .
C9 C7 C8 C9 0.4(2) 2_566 .
C9 C7 C8 Cl3 -179.92(9) 2_566 .
Cl3 C8 C9 C7 179.93(10) . 2_566
Cl3 C8 C9 Cl4 0.05(17) . .
C10 C11 C12 C17 0.1(2) . .
C10 C16 C19 C17 0.15(17) . .
C10 C16 C19 C18 -179.70(11) . .
C11 C10 C16 C15 178.49(14) . .
C11 C10 C16 C19 -1.0(2) . .
C11 C12 C17 C18 178.92(13) . 2_666
C11 C12 C17 C19 -0.9(2) . .
C12 C17 C19 C16 0.78(17) . .
C12 C17 C19 C18 -179.37(11) . .
C13 C14 C15 C16 -1.4(2) . .
C13 C18 C19 C16 -1.82(17) . .
C13 C18 C19 C17 178.33(11) . .
C14 C13 C18 C17 -179.66(13) . 2_666
C14 C13 C18 C19 1.3(2) . .
C14 C15 C16 C10 -178.66(14) . .
C14 C15 C16 C19 0.8(2) . .
C15 C16 C19 C17 -179.33(11) . .
C15 C16 C19 C18 0.82(17) . .
C16 C10 C11 C12 0.9(2) . .
C17 C18 C19 C16 179.08(10) 2_666 .
C17 C18 C19 C17 -0.78(18) 2_666 .
C18 C13 C14 C15 0.4(2) . .
C18 C17 C19 C16 -179.08(10) 2_666 .
C18 C17 C19 C18 0.77(18) 2_666 .
